data_4023179
loop_
_publ_author_name
'Mateo Alajar\'in'
'Baltasar Bonillo'
'\'Angel Vidal'
'Delia Bautista'

_publ_section_title
;
 Bis(heterocumulenes) Derived from the 1,4-Diphenyl-1,3-butadiyne
 Framework. Synthesis of Three New Classes of Axially
 Chiral Biheteroaryls
;
_journal_name_full 'Journal of Organic Chemistry'
_journal_page_first 291
_journal_page_last 294
_journal_paper_doi 10.1021/jo7021058
_journal_volume 73
_journal_year 2008
_chemical_formula_sum 'C38 H36 N4 O3'
_chemical_formula_weight 596.71
_chemical_name_systematic
; 
 ? 
;
_space_group_IT_number 14
_symmetry_cell_setting monoclinic
_symmetry_space_group_name_Hall '-P 2yn'
_symmetry_space_group_name_H-M 'P 1 21/n 1'
_atom_sites_solution_hydrogens geom
_atom_sites_solution_primary direct
_atom_sites_solution_secondary difmap
_audit_creation_method SHELXL-97
_cell_angle_alpha 90.00
_cell_angle_beta 111.964(2)
_cell_angle_gamma 90.00
_cell_formula_units_Z 4
_cell_length_a 14.6892(11)
_cell_length_b 12.4535(8)
_cell_length_c 18.4788(12)
_cell_measurement_reflns_used 2861
_cell_measurement_temperature 100(2)
_cell_measurement_theta_max 27.11
_cell_measurement_theta_min 2.21
_cell_volume 3135.0(4)
_computing_cell_refinement 'Bruker SAINT'
_computing_data_collection 'Bruker SMART'
_computing_data_reduction 'Bruker SAINT'
_computing_molecular_graphics 'Bruker SHELXTL'
_computing_publication_material 'Bruker SHELXTL'
_computing_structure_refinement 'SHELXL-97 (Sheldrick, 1997)'
_computing_structure_solution 'SHELXS-97 (Sheldrick, 1990)'
_diffrn_ambient_temperature 100(2)
_diffrn_detector_area_resol_mean 8.26
_diffrn_measured_fraction_theta_full 0.996
_diffrn_measured_fraction_theta_max 0.913
_diffrn_measurement_device_type 'Bruker SMART APEX CCD'
_diffrn_measurement_method \w-scan
_diffrn_radiation_monochromator graphite
_diffrn_radiation_source 'fine-focus sealed tube'
_diffrn_radiation_type MoK\a
_diffrn_radiation_wavelength 0.71073
_diffrn_reflns_av_R_equivalents 0.0689
_diffrn_reflns_av_sigmaI/netI 0.0893
_diffrn_reflns_limit_h_max 9
_diffrn_reflns_limit_h_min -19
_diffrn_reflns_limit_k_max 15
_diffrn_reflns_limit_k_min -16
_diffrn_reflns_limit_l_max 23
_diffrn_reflns_limit_l_min -20
_diffrn_reflns_number 17973
_diffrn_reflns_theta_full 26.00
_diffrn_reflns_theta_max 28.17
_diffrn_reflns_theta_min 2.02
_exptl_absorpt_coefficient_mu 0.081
_exptl_crystal_colour yellow
_exptl_crystal_density_diffrn 1.264
_exptl_crystal_density_method 'not measured'
_exptl_crystal_description prism
_exptl_crystal_F_000 1264
_exptl_crystal_size_max 0.36
_exptl_crystal_size_mid 0.14
_exptl_crystal_size_min 0.06
_refine_diff_density_max 0.419
_refine_diff_density_min -0.312
_refine_diff_density_rms 0.058
_refine_ls_extinction_method none
_refine_ls_goodness_of_fit_ref 0.962
_refine_ls_hydrogen_treatment 'water H free with sadi, NH free, rigid methyls, others riding'
_refine_ls_matrix_type full
_refine_ls_number_parameters 428
_refine_ls_number_reflns 7040
_refine_ls_number_restraints 1
_refine_ls_restrained_S_all 0.962
_refine_ls_R_factor_all 0.1047
_refine_ls_R_factor_gt 0.0620
_refine_ls_shift/su_max 0.000
_refine_ls_shift/su_mean 0.000
_refine_ls_structure_factor_coef Fsqd
_refine_ls_weighting_details 'calc w=1/[\s^2^(Fo^2^)+(0.0449P)^2^+0.0000P] where P=(Fo^2^+2Fc^2^)/3'
_refine_ls_weighting_scheme calc
_refine_ls_wR_factor_gt 0.1102
_refine_ls_wR_factor_ref 0.1239
_reflns_number_gt 4538
_reflns_number_total 7040
_reflns_threshold_expression >2sigma(I)
_cod_data_source_file jo7021058-File002.cif
_cod_data_source_block ibbf291m
_cod_original_sg_symbol_H-M 'P 21/n'
_cod_database_code 4023179

loop_
_symmetry_equiv_pos_as_xyz
'x, y, z'
'-x+1/2, y+1/2, -z+1/2'
'-x, -y, -z'
'x-1/2, -y-1/2, z-1/2'

loop_
_atom_site_label
_atom_site_type_symbol
_atom_site_fract_x
_atom_site_fract_y
_atom_site_fract_z
_atom_site_U_iso_or_equiv
_atom_site_adp_type
_atom_site_occupancy
_atom_site_symmetry_multiplicity
_atom_site_calc_flag
_atom_site_refinement_flags
_atom_site_disorder_assembly
_atom_site_disorder_group
N1 N 0.25497(14) 0.51004(14) 0.10240(10) 0.0250(4) Uani 1 1 d . . .
H01 H 0.2403(16) 0.4386(17) 0.1107(12) 0.035(7) Uiso 1 1 d . . .
N2 N 0.42046(14) 0.48903(13) 0.11243(9) 0.0222(4) Uani 1 1 d . . .
N3 N 0.46167(13) 1.06946(13) 0.14960(9) 0.0204(4) Uani 1 1 d . . .
H03 H 0.4607(15) 1.1402(17) 0.1535(11) 0.023(6) Uiso 1 1 d . . .
N4 N 0.39131(12) 1.05206(12) 0.01151(9) 0.0184(4) Uani 1 1 d . . .
C1 C 0.40316(15) 0.70803(15) 0.06050(10) 0.0161(4) Uani 1 1 d . . .
C2 C 0.48975(15) 0.64669(15) 0.07178(10) 0.0174(4) Uani 1 1 d . . .
C3 C 0.57015(15) 0.68997(16) 0.05480(11) 0.0213(5) Uani 1 1 d . . .
H3 H 0.5665 0.7618 0.0367 0.026 Uiso 1 1 calc R . .
C4 C 0.65206(16) 0.63015(17) 0.06403(11) 0.0237(5) Uani 1 1 d . . .
C5 C 0.65759(17) 0.52453(16) 0.09307(11) 0.0234(5) Uani 1 1 d . . .
H5 H 0.7147 0.4829 0.1012 0.028 Uiso 1 1 calc R . .
C6 C 0.58113(16) 0.48047(16) 0.10998(11) 0.0233(5) Uani 1 1 d . . .
H6 H 0.5871 0.4093 0.1298 0.028 Uiso 1 1 calc R . .
C7 C 0.49535(16) 0.53862(15) 0.09845(10) 0.0203(5) Uani 1 1 d . . .
C8 C 0.34001(16) 0.54597(16) 0.09586(11) 0.0210(5) Uani 1 1 d . . .
C9 C 0.18469(17) 0.59004(17) 0.07739(12) 0.0247(5) Uani 1 1 d . . .
C10 C 0.08831(17) 0.58600(18) 0.07069(12) 0.0294(5) Uani 1 1 d . . .
H10 H 0.0617 0.5237 0.0850 0.035 Uiso 1 1 calc R . .
C11 C 0.03082(18) 0.67797(19) 0.04173(13) 0.0345(6) Uani 1 1 d . . .
H11 H -0.0363 0.6775 0.0358 0.041 Uiso 1 1 calc R . .
C12 C 0.06951(17) 0.76864(18) 0.02179(13) 0.0314(6) Uani 1 1 d . . .
H12 H 0.0288 0.8297 0.0025 0.038 Uiso 1 1 calc R . .
C13 C 0.16797(16) 0.77241(17) 0.02950(12) 0.0266(5) Uani 1 1 d . . .
H13 H 0.1943 0.8353 0.0157 0.032 Uiso 1 1 calc R . .
C14 C 0.22567(15) 0.68352(16) 0.05735(11) 0.0203(5) Uani 1 1 d . . .
C15 C 0.32567(16) 0.65552(15) 0.06937(10) 0.0185(5) Uani 1 1 d . . .
C16 C 0.39865(14) 0.82459(14) 0.04270(11) 0.0148(4) Uani 1 1 d . . .
C17 C 0.36013(14) 0.86471(15) -0.03497(11) 0.0157(4) Uani 1 1 d . . .
C18 C 0.32320(14) 0.79554(15) -0.10063(11) 0.0187(4) Uani 1 1 d . . .
H18 H 0.3222 0.7204 -0.0922 0.022 Uiso 1 1 calc R . .
C19 C 0.28912(15) 0.83338(16) -0.17543(11) 0.0197(5) Uani 1 1 d . . .
C20 C 0.28956(15) 0.94562(16) -0.18688(11) 0.0225(5) Uani 1 1 d . . .
H20 H 0.2664 0.9730 -0.2386 0.027 Uiso 1 1 calc R . .
C21 C 0.32224(15) 1.01568(16) -0.12588(11) 0.0198(5) Uani 1 1 d . . .
H21 H 0.3202 1.0907 -0.1358 0.024 Uiso 1 1 calc R . .
C22 C 0.35942(14) 0.97795(15) -0.04737(11) 0.0164(4) Uani 1 1 d . . .
C23 C 0.42565(14) 1.01065(15) 0.08221(11) 0.0166(4) Uani 1 1 d . . .
C24 C 0.49326(15) 1.00078(15) 0.21299(11) 0.0183(4) Uani 1 1 d . . .
C25 C 0.53655(15) 1.02610(16) 0.29176(11) 0.0228(5) Uani 1 1 d . . .
H25 H 0.5476 1.0985 0.3090 0.027 Uiso 1 1 calc R . .
C26 C 0.56302(16) 0.94145(17) 0.34422(12) 0.0245(5) Uani 1 1 d . . .
H26 H 0.5930 0.9564 0.3984 0.029 Uiso 1 1 calc R . .
C27 C 0.54683(16) 0.83511(16) 0.31967(12) 0.0255(5) Uani 1 1 d . . .
H27 H 0.5656 0.7790 0.3572 0.031 Uiso 1 1 calc R . .
C28 C 0.50378(15) 0.81017(15) 0.24121(11) 0.0220(5) Uani 1 1 d . . .
H28 H 0.4930 0.7375 0.2246 0.026 Uiso 1 1 calc R . .
C29 C 0.47642(15) 0.89325(15) 0.18685(11) 0.0175(4) Uani 1 1 d . . .
C30 C 0.43260(14) 0.89867(15) 0.10238(11) 0.0166(4) Uani 1 1 d . . .
C31 C 0.73386(16) 0.67692(17) 0.04461(12) 0.0275(5) Uani 1 1 d . . .
H31A H 0.7080 0.7338 0.0056 0.041 Uiso 1 1 calc R . .
H31B H 0.7636 0.6206 0.0236 0.041 Uiso 1 1 calc R . .
H31C H 0.7836 0.7070 0.0919 0.041 Uiso 1 1 calc R . .
C32 C 0.25375(17) 0.75800(17) -0.24438(12) 0.0280(5) Uani 1 1 d . . .
H32A H 0.3013 0.7571 -0.2701 0.042 Uiso 1 1 calc R . .
H32B H 0.1899 0.7825 -0.2814 0.042 Uiso 1 1 calc R . .
H32C H 0.2471 0.6855 -0.2264 0.042 Uiso 1 1 calc R . .
O1 O 0.56332(12) 0.33472(12) 0.34658(9) 0.0353(4) Uani 1 1 d . . .
C81 C 0.5507(2) 0.52424(18) 0.33566(14) 0.0423(7) Uani 1 1 d . . .
H81A H 0.5204 0.5093 0.2796 0.064 Uiso 1 1 calc R . .
H81B H 0.6090 0.5692 0.3460 0.064 Uiso 1 1 calc R . .
H81C H 0.5037 0.5620 0.3527 0.064 Uiso 1 1 calc R . .
C82 C 0.57992(16) 0.42081(17) 0.37949(13) 0.0274(5) Uani 1 1 d . . .
C83 C 0.63204(17) 0.42804(17) 0.46634(13) 0.0304(5) Uani 1 1 d . . .
H83A H 0.6347 0.3567 0.4895 0.046 Uiso 1 1 calc R . .
H83B H 0.5965 0.4774 0.4877 0.046 Uiso 1 1 calc R . .
H83C H 0.6989 0.4547 0.4786 0.046 Uiso 1 1 calc R . .
O2 O 0.20290(12) 0.29125(12) 0.12441(9) 0.0369(4) Uani 1 1 d . . .
C84 C 0.2393(2) 0.13335(19) 0.20172(15) 0.0500(8) Uani 1 1 d . . .
H84A H 0.2066 0.0974 0.1515 0.075 Uiso 1 1 calc R . .
H84B H 0.2061 0.1143 0.2372 0.075 Uiso 1 1 calc R . .
H84C H 0.3080 0.1105 0.2244 0.075 Uiso 1 1 calc R . .
C85 C 0.23465(18) 0.25245(19) 0.18969(14) 0.0345(6) Uani 1 1 d . . .
C86 C 0.2705(2) 0.3204(2) 0.26098(14) 0.0491(7) Uani 1 1 d . . .
H86A H 0.2791 0.3943 0.2466 0.074 Uiso 1 1 calc R . .
H86B H 0.3334 0.2925 0.2971 0.074 Uiso 1 1 calc R . .
H86C H 0.2224 0.3191 0.2862 0.074 Uiso 1 1 calc R . .
O99 O 0.45411(14) 0.28559(12) 0.18759(9) 0.0351(4) Uani 1 1 d D . .
H99A H 0.4402(19) 0.3489(17) 0.1610(15) 0.067(9) Uiso 1 1 d D . .
H99B H 0.4919(19) 0.308(2) 0.2370(12) 0.075(10) Uiso 1 1 d D . .

loop_
_atom_site_aniso_label
_atom_site_aniso_U_11
_atom_site_aniso_U_22
_atom_site_aniso_U_33
_atom_site_aniso_U_23
_atom_site_aniso_U_13
_atom_site_aniso_U_12
N1 0.0349(12) 0.0177(10) 0.0230(10) 0.0019(8) 0.0115(9) 0.0010(9)
N2 0.0318(11) 0.0177(9) 0.0141(9) 0.0010(7) 0.0054(8) 0.0020(8)
N3 0.0263(11) 0.0131(9) 0.0176(9) -0.0015(7) 0.0034(8) 0.0003(8)
N4 0.0197(10) 0.0160(9) 0.0172(9) 0.0019(7) 0.0042(8) 0.0018(7)
C1 0.0221(11) 0.0164(10) 0.0071(9) -0.0009(7) 0.0023(9) -0.0013(9)
C2 0.0246(12) 0.0157(10) 0.0069(9) -0.0014(7) 0.0001(9) 0.0024(9)
C3 0.0215(12) 0.0235(11) 0.0124(10) -0.0036(8) -0.0010(9) 0.0037(9)
C4 0.0257(13) 0.0266(12) 0.0144(11) -0.0031(9) 0.0022(10) -0.0034(10)
C5 0.0326(14) 0.0184(11) 0.0137(10) -0.0005(8) 0.0024(10) 0.0025(10)
C6 0.0331(13) 0.0158(10) 0.0141(10) 0.0003(8) 0.0010(10) 0.0050(10)
C7 0.0292(13) 0.0189(11) 0.0088(9) -0.0023(8) 0.0027(9) 0.0000(9)
C8 0.0315(13) 0.0191(11) 0.0129(10) -0.0038(8) 0.0088(10) -0.0061(10)
C9 0.0290(13) 0.0287(12) 0.0161(11) -0.0025(9) 0.0081(10) -0.0011(10)
C10 0.0335(14) 0.0317(13) 0.0240(12) -0.0030(10) 0.0118(11) -0.0114(11)
C11 0.0243(13) 0.0493(16) 0.0315(13) -0.0033(11) 0.0121(11) -0.0007(12)
C12 0.0289(14) 0.0352(14) 0.0289(13) 0.0028(10) 0.0096(11) 0.0076(11)
C13 0.0286(13) 0.0298(12) 0.0213(12) -0.0001(9) 0.0089(10) -0.0017(10)
C14 0.0245(12) 0.0252(11) 0.0120(10) -0.0044(8) 0.0076(9) -0.0067(10)
C15 0.0280(13) 0.0163(10) 0.0093(10) -0.0012(8) 0.0047(9) 0.0009(9)
C16 0.0137(10) 0.0151(10) 0.0153(10) 0.0010(8) 0.0050(9) 0.0020(8)
C17 0.0145(11) 0.0163(10) 0.0150(10) 0.0013(8) 0.0040(9) 0.0023(8)
C18 0.0197(11) 0.0165(10) 0.0184(10) 0.0005(8) 0.0057(9) 0.0019(9)
C19 0.0182(11) 0.0238(11) 0.0149(10) -0.0008(8) 0.0037(9) 0.0023(9)
C20 0.0206(12) 0.0301(12) 0.0136(10) 0.0062(9) 0.0026(9) 0.0016(10)
C21 0.0206(11) 0.0174(10) 0.0195(11) 0.0060(8) 0.0055(9) 0.0020(9)
C22 0.0143(11) 0.0187(10) 0.0155(10) 0.0015(8) 0.0047(9) 0.0009(8)
C23 0.0147(11) 0.0159(10) 0.0177(10) -0.0017(8) 0.0044(9) 0.0003(8)
C24 0.0195(11) 0.0181(11) 0.0166(10) 0.0004(8) 0.0059(9) 0.0026(9)
C25 0.0234(12) 0.0239(11) 0.0189(11) -0.0064(9) 0.0056(10) -0.0008(10)
C26 0.0241(12) 0.0342(13) 0.0131(10) -0.0029(9) 0.0045(9) 0.0021(10)
C27 0.0317(14) 0.0272(12) 0.0155(11) 0.0051(9) 0.0066(10) 0.0055(10)
C28 0.0294(13) 0.0159(10) 0.0185(11) 0.0004(8) 0.0065(10) 0.0020(9)
C29 0.0165(11) 0.0207(11) 0.0143(10) -0.0022(8) 0.0044(9) -0.0003(9)
C30 0.0166(11) 0.0183(10) 0.0154(10) 0.0018(8) 0.0067(9) 0.0018(9)
C31 0.0258(13) 0.0328(13) 0.0233(12) -0.0048(9) 0.0084(10) -0.0055(10)
C32 0.0353(14) 0.0282(12) 0.0162(11) -0.0014(9) 0.0047(10) 0.0010(11)
O1 0.0411(11) 0.0271(9) 0.0298(9) -0.0038(7) 0.0044(8) 0.0000(8)
C81 0.0527(18) 0.0314(14) 0.0440(15) 0.0035(11) 0.0193(14) 0.0055(13)
C82 0.0242(13) 0.0271(13) 0.0321(13) 0.0009(10) 0.0121(11) -0.0001(10)
C83 0.0249(13) 0.0325(13) 0.0346(13) -0.0059(10) 0.0120(11) -0.0072(11)
O2 0.0411(11) 0.0386(10) 0.0281(9) 0.0077(7) 0.0096(8) -0.0016(8)
C84 0.061(2) 0.0400(15) 0.0421(16) 0.0103(12) 0.0119(15) -0.0090(14)
C85 0.0333(15) 0.0406(14) 0.0310(14) 0.0072(11) 0.0137(12) -0.0028(12)
C86 0.068(2) 0.0515(17) 0.0299(15) 0.0031(12) 0.0213(15) -0.0027(15)
O99 0.0557(12) 0.0160(8) 0.0244(9) 0.0014(7) 0.0043(9) 0.0010(8)

loop_
_atom_type_symbol
_atom_type_description
_atom_type_scat_dispersion_real
_atom_type_scat_dispersion_imag
_atom_type_scat_source
C C 0.0033 0.0016 'International Tables Vol C Tables 4.2.6.8 and 6.1.1.4'
H H 0.0000 0.0000 'International Tables Vol C Tables 4.2.6.8 and 6.1.1.4'
N N 0.0061 0.0033 'International Tables Vol C Tables 4.2.6.8 and 6.1.1.4'
O O 0.0106 0.0060 'International Tables Vol C Tables 4.2.6.8 and 6.1.1.4'

loop_
_geom_angle_atom_site_label_1
_geom_angle_atom_site_label_2
_geom_angle_atom_site_label_3
_geom_angle
_geom_angle_site_symmetry_1
_geom_angle_site_symmetry_3
_geom_angle_publ_flag
C8 N1 C9 108.99(18) . . ?
C8 N2 C7 115.44(17) . . ?
C23 N3 C24 109.43(16) . . ?
C23 N4 C22 114.50(16) . . ?
C15 C1 C2 117.35(18) . . ?
C15 C1 C16 121.41(18) . . ?
C2 C1 C16 121.21(18) . . ?
C7 C2 C1 119.20(19) . . ?
C7 C2 C3 118.97(19) . . ?
C1 C2 C3 121.80(18) . . ?
C4 C3 C2 121.63(19) . . ?
C3 C4 C5 118.5(2) . . ?
C3 C4 C31 120.36(19) . . ?
C5 C4 C31 121.2(2) . . ?
C6 C5 C4 121.2(2) . . ?
C5 C6 C7 121.35(19) . . ?
N2 C7 C6 118.67(18) . . ?
N2 C7 C2 123.0(2) . . ?
C6 C7 C2 118.3(2) . . ?
N2 C8 N1 124.92(19) . . ?
N2 C8 C15 126.6(2) . . ?
N1 C8 C15 108.46(19) . . ?
C10 C9 N1 128.2(2) . . ?
C10 C9 C14 121.9(2) . . ?
N1 C9 C14 109.92(19) . . ?
C9 C10 C11 117.2(2) . . ?
C12 C11 C10 121.5(2) . . ?
C11 C12 C13 121.0(2) . . ?
C14 C13 C12 118.7(2) . . ?
C13 C14 C9 119.7(2) . . ?
C13 C14 C15 134.65(19) . . ?
C9 C14 C15 105.53(18) . . ?
C1 C15 C8 117.99(19) . . ?
C1 C15 C14 134.99(18) . . ?
C8 C15 C14 107.01(18) . . ?
C30 C16 C17 117.39(17) . . ?
C30 C16 C1 120.26(17) . . ?
C17 C16 C1 122.35(16) . . ?
C18 C17 C16 122.00(17) . . ?
C18 C17 C22 118.97(17) . . ?
C16 C17 C22 119.02(17) . . ?
C19 C18 C17 122.26(18) . . ?
C18 C19 C20 118.16(18) . . ?
C18 C19 C32 121.32(18) . . ?
C20 C19 C32 120.51(17) . . ?
C21 C20 C19 121.94(18) . . ?
C20 C21 C22 120.87(18) . . ?
N4 C22 C21 118.27(17) . . ?
N4 C22 C17 123.95(16) . . ?
C21 C22 C17 117.77(17) . . ?
N4 C23 N3 124.56(17) . . ?
N4 C23 C30 126.94(17) . . ?
N3 C23 C30 108.50(16) . . ?
N3 C24 C25 128.62(18) . . ?
N3 C24 C29 109.64(16) . . ?
C25 C24 C29 121.74(18) . . ?
C26 C25 C24 117.32(18) . . ?
C25 C26 C27 121.80(19) . . ?
C28 C27 C26 120.73(19) . . ?
C27 C28 C29 119.00(18) . . ?
C28 C29 C24 119.40(17) . . ?
C28 C29 C30 134.68(18) . . ?
C24 C29 C30 105.91(16) . . ?
C16 C30 C23 118.17(17) . . ?
C16 C30 C29 135.32(17) . . ?
C23 C30 C29 106.51(16) . . ?
O1 C82 C81 121.8(2) . . ?
O1 C82 C83 121.1(2) . . ?
C81 C82 C83 117.10(19) . . ?
O2 C85 C86 121.9(2) . . ?
O2 C85 C84 121.3(2) . . ?
C86 C85 C84 116.8(2) . . ?

loop_
_geom_bond_atom_site_label_1
_geom_bond_atom_site_label_2
_geom_bond_distance
_geom_bond_site_symmetry_2
_geom_bond_publ_flag
N1 C8 1.374(3) . ?
N1 C9 1.384(3) . ?
N2 C8 1.312(3) . ?
N2 C7 1.368(3) . ?
N3 C23 1.369(2) . ?
N3 C24 1.383(2) . ?
N4 C23 1.317(2) . ?
N4 C22 1.369(2) . ?
C1 C15 1.375(3) . ?
C1 C2 1.431(3) . ?
C1 C16 1.484(2) . ?
C2 C7 1.425(3) . ?
C2 C3 1.436(3) . ?
C3 C4 1.370(3) . ?
C4 C5 1.411(3) . ?
C4 C31 1.495(3) . ?
C5 C6 1.387(3) . ?
C6 C7 1.399(3) . ?
C8 C15 1.438(3) . ?
C9 C10 1.375(3) . ?
C9 C14 1.422(3) . ?
C10 C11 1.405(3) . ?
C11 C12 1.375(3) . ?
C12 C13 1.400(3) . ?
C13 C14 1.372(3) . ?
C14 C15 1.444(3) . ?
C16 C30 1.380(3) . ?
C16 C17 1.422(2) . ?
C17 C18 1.420(3) . ?
C17 C22 1.428(3) . ?
C18 C19 1.366(3) . ?
C19 C20 1.414(3) . ?
C19 C32 1.510(3) . ?
C20 C21 1.363(3) . ?
C21 C22 1.425(3) . ?
C23 C30 1.437(3) . ?
C24 C25 1.389(3) . ?
C24 C29 1.414(3) . ?
C25 C26 1.386(3) . ?
C26 C27 1.391(3) . ?
C27 C28 1.383(3) . ?
C28 C29 1.392(3) . ?
C29 C30 1.450(3) . ?
O1 C82 1.211(2) . ?
C81 C82 1.496(3) . ?
C82 C83 1.500(3) . ?
O2 C85 1.219(2) . ?
C84 C85 1.497(3) . ?
C85 C86 1.487(3) . ?

loop_
_geom_hbond_atom_site_label_D
_geom_hbond_atom_site_label_H
_geom_hbond_atom_site_label_A
_geom_hbond_distance_DH
_geom_hbond_distance_HA
_geom_hbond_distance_DA
_geom_hbond_angle_DHA
_geom_hbond_site_symmetry_A
N1 H01 O2 0.94(2) 1.96(2) 2.899(2) 177(2) .
O99 H99A N2 0.91(2) 1.93(2) 2.842(2) 175(3) .
O99 H99B O1 0.92(2) 1.93(2) 2.838(2) 171(3) .
N3 H03 O99 0.88(2) 1.93(2) 2.794(2) 164.7(18) 1_565

loop_
_geom_torsion_atom_site_label_1
_geom_torsion_atom_site_label_2
_geom_torsion_atom_site_label_3
_geom_torsion_atom_site_label_4
_geom_torsion
_geom_torsion_site_symmetry_1
_geom_torsion_site_symmetry_2
_geom_torsion_site_symmetry_3
_geom_torsion_site_symmetry_4
_geom_torsion_publ_flag
C15 C1 C2 C7 -5.8(3) . . . . ?
C16 C1 C2 C7 172.07(16) . . . . ?
C15 C1 C2 C3 172.33(17) . . . . ?
C16 C1 C2 C3 -9.8(3) . . . . ?
C7 C2 C3 C4 -0.4(3) . . . . ?
C1 C2 C3 C4 -178.53(18) . . . . ?
C2 C3 C4 C5 -1.8(3) . . . . ?
C2 C3 C4 C31 178.99(17) . . . . ?
C3 C4 C5 C6 1.8(3) . . . . ?
C31 C4 C5 C6 -179.00(18) . . . . ?
C4 C5 C6 C7 0.4(3) . . . . ?
C8 N2 C7 C6 -175.97(17) . . . . ?
C8 N2 C7 C2 3.3(3) . . . . ?
C5 C6 C7 N2 176.73(17) . . . . ?
C5 C6 C7 C2 -2.6(3) . . . . ?
C1 C2 C7 N2 1.4(3) . . . . ?
C3 C2 C7 N2 -176.75(17) . . . . ?
C1 C2 C7 C6 -179.25(17) . . . . ?
C3 C2 C7 C6 2.6(3) . . . . ?
C7 N2 C8 N1 177.16(17) . . . . ?
C7 N2 C8 C15 -3.9(3) . . . . ?
C9 N1 C8 N2 -177.88(18) . . . . ?
C9 N1 C8 C15 3.0(2) . . . . ?
C8 N1 C9 C10 176.6(2) . . . . ?
C8 N1 C9 C14 -2.9(2) . . . . ?
N1 C9 C10 C11 -178.4(2) . . . . ?
C14 C9 C10 C11 1.1(3) . . . . ?
C9 C10 C11 C12 -0.8(3) . . . . ?
C10 C11 C12 C13 0.2(3) . . . . ?
C11 C12 C13 C14 0.1(3) . . . . ?
C12 C13 C14 C9 0.2(3) . . . . ?
C12 C13 C14 C15 176.3(2) . . . . ?
C10 C9 C14 C13 -0.8(3) . . . . ?
N1 C9 C14 C13 178.73(18) . . . . ?
C10 C9 C14 C15 -177.96(19) . . . . ?
N1 C9 C14 C15 1.6(2) . . . . ?
C2 C1 C15 C8 5.3(3) . . . . ?
C16 C1 C15 C8 -172.55(16) . . . . ?
C2 C1 C15 C14 -173.8(2) . . . . ?
C16 C1 C15 C14 8.3(3) . . . . ?
N2 C8 C15 C1 -0.5(3) . . . . ?
N1 C8 C15 C1 178.60(17) . . . . ?
N2 C8 C15 C14 178.94(18) . . . . ?
N1 C8 C15 C14 -2.0(2) . . . . ?
C13 C14 C15 C1 3.0(4) . . . . ?
C9 C14 C15 C1 179.5(2) . . . . ?
C13 C14 C15 C8 -176.2(2) . . . . ?
C9 C14 C15 C8 0.2(2) . . . . ?
C15 C1 C16 C30 92.2(2) . . . . ?
C2 C1 C16 C30 -85.6(2) . . . . ?
C15 C1 C16 C17 -87.9(2) . . . . ?
C2 C1 C16 C17 94.3(2) . . . . ?
C30 C16 C17 C18 -179.93(19) . . . . ?
C1 C16 C17 C18 0.2(3) . . . . ?
C30 C16 C17 C22 0.7(3) . . . . ?
C1 C16 C17 C22 -179.23(18) . . . . ?
C16 C17 C18 C19 -177.79(19) . . . . ?
C22 C17 C18 C19 1.6(3) . . . . ?
C17 C18 C19 C20 -1.1(3) . . . . ?
C17 C18 C19 C32 177.65(19) . . . . ?
C18 C19 C20 C21 -0.3(3) . . . . ?
C32 C19 C20 C21 -179.1(2) . . . . ?
C19 C20 C21 C22 1.2(3) . . . . ?
C23 N4 C22 C21 -179.19(18) . . . . ?
C23 N4 C22 C17 1.5(3) . . . . ?
C20 C21 C22 N4 179.94(19) . . . . ?
C20 C21 C22 C17 -0.7(3) . . . . ?
C18 C17 C22 N4 178.65(19) . . . . ?
C16 C17 C22 N4 -1.9(3) . . . . ?
C18 C17 C22 C21 -0.7(3) . . . . ?
C16 C17 C22 C21 178.73(18) . . . . ?
C22 N4 C23 N3 179.77(19) . . . . ?
C22 N4 C23 C30 0.1(3) . . . . ?
C24 N3 C23 N4 -178.81(19) . . . . ?
C24 N3 C23 C30 0.9(2) . . . . ?
C23 N3 C24 C25 178.5(2) . . . . ?
C23 N3 C24 C29 -0.8(2) . . . . ?
N3 C24 C25 C26 -179.1(2) . . . . ?
C29 C24 C25 C26 0.1(3) . . . . ?
C24 C25 C26 C27 -0.3(3) . . . . ?
C25 C26 C27 C28 0.3(3) . . . . ?
C26 C27 C28 C29 -0.2(3) . . . . ?
C27 C28 C29 C24 0.0(3) . . . . ?
C27 C28 C29 C30 178.6(2) . . . . ?
N3 C24 C29 C28 179.35(19) . . . . ?
C25 C24 C29 C28 0.0(3) . . . . ?
N3 C24 C29 C30 0.4(2) . . . . ?
C25 C24 C29 C30 -178.93(19) . . . . ?
C17 C16 C30 C23 0.8(3) . . . . ?
C1 C16 C30 C23 -179.32(18) . . . . ?
C17 C16 C30 C29 -179.7(2) . . . . ?
C1 C16 C30 C29 0.2(4) . . . . ?
N4 C23 C30 C16 -1.3(3) . . . . ?
N3 C23 C30 C16 179.03(18) . . . . ?
N4 C23 C30 C29 179.07(19) . . . . ?
N3 C23 C30 C29 -0.6(2) . . . . ?
C28 C29 C30 C16 1.9(4) . . . . ?
C24 C29 C30 C16 -179.4(2) . . . . ?
C28 C29 C30 C23 -178.6(2) . . . . ?
C24 C29 C30 C23 0.1(2) . . . . ?

loop_
_cod_related_entry_id
_cod_related_entry_database
_cod_related_entry_code
1 ChemSpider 21120882
